data_4082754
loop_
_publ_author_name
'Whited, Matthew T.'
'Kosanovich, Alex J.'
'Janzen, Daron E.'

_publ_section_title
;
 Synthesis and Reactivity of Three-Coordinate (dtbpe)Rh Silylamides:
 CO2Bond Cleavage by a Rhodium(I) Disilylamide
;
_journal_issue 6
_journal_name_full Organometallics
_journal_page_first 1416
_journal_paper_doi 10.1021/om401130q
_journal_volume 33
_journal_year 2014
_chemical_formula_moiety 'C24 H46 P2 Rh, C F3 O3 S, C6 H6'
_chemical_formula_sum 'C31 H52 F3 O3 P2 Rh S'
_chemical_formula_weight 726.66
_chemical_name_systematic
;
 ?
;
_space_group_IT_number 2
_symmetry_cell_setting triclinic
_symmetry_Int_Tables_number 2
_symmetry_space_group_name_Hall '-P 1'
_symmetry_space_group_name_H-M 'P -1'
_atom_sites_solution_hydrogens geom
_atom_sites_solution_primary direct
_audit_creation_date 2013-11-15
_audit_creation_method
;
Olex2 1.2
(compiled 2013.09.17 svn.r2790 for OlexSys, GUI svn.r4601)
;
_cell_angle_alpha 94.414(7)
_cell_angle_beta 95.937(7)
_cell_angle_gamma 90.425(6)
_cell_formula_units_Z 4
_cell_length_a 10.9982(13)
_cell_length_b 16.2326(19)
_cell_length_c 18.993(2)
_cell_measurement_reflns_used 30462
_cell_measurement_temperature 173
_cell_measurement_theta_max 27.63
_cell_measurement_theta_min 3.04
_cell_volume 3362.2(7)
_computing_cell_refinement 'CrystalClear-SM Expert 2.0 r13'
_computing_data_collection 'CrystalClear-SM Expert 2.0 r13 (Rigaku, 2011)'
_computing_data_reduction 'CrystalClear-SM Expert 2.0 r13'
_computing_structure_refinement
;
SHELX, G.M. Sheldrick, Acta Cryst.
(2008). A64, 112-122
;
_computing_structure_solution
;
SHELX, G.M. Sheldrick, Acta Cryst.
(2008). A64, 112-122
;
_diffrn_ambient_temperature 173
_diffrn_detector_area_resol_mean 6.849
_diffrn_measured_fraction_theta_full 0.998
_diffrn_measured_fraction_theta_max 0.998
_diffrn_measurement_device_type 'Rigaku XtaLAB mini'
_diffrn_measurement_method \w
_diffrn_radiation_type 'Mo K\a'
_diffrn_radiation_wavelength 0.71075
_diffrn_reflns_av_R_equivalents 0.0370
_diffrn_reflns_limit_h_max 14
_diffrn_reflns_limit_h_min -14
_diffrn_reflns_limit_k_max 21
_diffrn_reflns_limit_k_min -21
_diffrn_reflns_limit_l_max 24
_diffrn_reflns_limit_l_min -24
_diffrn_reflns_number 35658
_diffrn_reflns_theta_full 27.49
_diffrn_reflns_theta_max 27.49
_diffrn_standards_number 0
_exptl_absorpt_coefficient_mu 0.712
_exptl_absorpt_correction_T_max 0.931
_exptl_absorpt_correction_T_min 0.706
_exptl_absorpt_correction_type multi-scan
_exptl_absorpt_process_details 'REQAB (Rigaku, 1998)'
_exptl_crystal_colour orange
_exptl_crystal_density_diffrn 1.435
_exptl_crystal_density_method 'not measured'
_exptl_crystal_description prism
_exptl_crystal_F_000 1520
_exptl_crystal_size_max 0.52
_exptl_crystal_size_mid 0.44
_exptl_crystal_size_min 0.1
_refine_diff_density_max 0.595
_refine_diff_density_min -0.698
_refine_diff_density_rms 0.079
_refine_ls_extinction_method none
_refine_ls_goodness_of_fit_ref 1.030
_refine_ls_hydrogen_treatment constr
_refine_ls_matrix_type full
_refine_ls_number_parameters 763
_refine_ls_number_reflns 15420
_refine_ls_number_restraints 0
_refine_ls_restrained_S_all 1.030
_refine_ls_R_factor_all 0.0532
_refine_ls_R_factor_gt 0.0373
_refine_ls_shift/su_max 0.004
_refine_ls_shift/su_mean 0.000
_refine_ls_structure_factor_coef Fsqd
_refine_ls_weighting_details 'w=1/[\s^2^(Fo^2^)+(0.0269P)^2^+2.8479P] where P=(Fo^2^+2Fc^2^)/3'
_refine_ls_weighting_scheme calc
_refine_ls_wR_factor_gt 0.0763
_refine_ls_wR_factor_ref 0.0825
_reflns_number_gt 12258
_reflns_number_total 15420
_reflns_threshold_expression F^2^>2.0\s(F^2^)
_cod_data_source_file om401130q_si_002.cif
_cod_data_source_block scu1374_compound5
_cod_original_cell_volume 3362.3(7)
_cod_database_code 4082754
_shelxl_version_number 2013-4
_shelx_estimated_absorpt_t_max 0.932
_shelx_estimated_absorpt_t_min 0.708
_olex2_refinement_description
;
1. Fixed Uiso
 At 1.2 times of:
  All C(H) groups, All C(H,H) groups
 At 1.5 times of:
  All C(H,H,H) groups
2.a Secondary CH2 refined with riding coordinates:
 C9(H9A,H9B), C10(H10A,H10B), C33(H33A,H33B), C34(H34A,H34B)
2.b Aromatic/amide H refined with riding coordinates:
 C19(H19), C20(H20), C21(H21), C22(H22), C23(H23), C24(H24), C43(H43),
 C44(H44), C45(H45), C46(H46), C47(H47), C48(H48), C51(H51), C52(H52), C53(H53),
  C54(H54), C55(H55), C56(H56), C57(H57), C58(H58), C59(H59), C60(H60),
 C61(H61), C62(H62)
2.c Idealised Me refined as rotating group:
 C2(H2A,H2B,H2C), C3(H3A,H3B,H3C), C4(H4A,H4B,H4C), C6(H6A,H6B,H6C), C7(H7A,
 H7B,H7C), C8(H8A,H8B,H8C), C12(H12A,H12B,H12C), C13(H13A,H13B,H13C), C14(H14A,
 H14B,H14C), C16(H16A,H16B,H16C), C17(H17A,H17B,H17C), C18(H18A,H18B,H18C),
 C26(H26A,H26B,H26C), C27(H27A,H27B,H27C), C28(H28A,H28B,H28C), C30(H30A,H30B,
 H30C), C31(H31A,H31B,H31C), C32(H32A,H32B,H32C), C36(H36A,H36B,H36C), C37(H37A,
 H37B,H37C), C38(H38A,H38B,H38C), C40(H40A,H40B,H40C), C41(H41A,H41B,H41C),
 C42(H42A,H42B,H42C)
;

loop_
_space_group_symop_operation_xyz
'x, y, z'
'-x, -y, -z'

loop_
_atom_site_label
_atom_site_type_symbol
_atom_site_fract_x
_atom_site_fract_y
_atom_site_fract_z
_atom_site_U_iso_or_equiv
_atom_site_adp_type
_atom_site_occupancy
_atom_site_site_symmetry_order
_atom_site_calc_flag
_atom_site_refinement_flags_posn
_atom_site_refinement_flags_adp
Rh1 Rh 1.21749(2) -0.47116(2) -0.15533(2) 0.01638(5) Uani 1 1 d . .
Rh2 Rh 0.71311(2) 0.06047(2) 0.34902(2) 0.01746(5) Uani 1 1 d . .
S1 S 0.75587(8) 0.78655(5) 0.48892(5) 0.0418(2) Uani 1 1 d . .
S2 S 1.26459(7) -0.70227(4) 0.05765(4) 0.03057(16) Uani 1 1 d . .
P1 P 1.33734(6) -0.52069(4) -0.23886(3) 0.01697(13) Uani 1 1 d . .
P2 P 1.05762(5) -0.52852(4) -0.22834(3) 0.01604(13) Uani 1 1 d . .
P3 P 0.83512(6) 0.02421(4) 0.26317(3) 0.01865(13) Uani 1 1 d . .
P4 P 0.55336(6) 0.01614(4) 0.26930(3) 0.01669(13) Uani 1 1 d . .
F1 F 0.7516(3) 0.71718(18) 0.60808(14) 0.1071(11) Uani 1 1 d . .
F2 F 0.6139(3) 0.6771(2) 0.5308(3) 0.1567(18) Uani 1 1 d . .
F3 F 0.7926(3) 0.63521(14) 0.52181(14) 0.0863(8) Uani 1 1 d . .
F4 F 1.3080(2) -0.85348(12) 0.01029(12) 0.0739(7) Uani 1 1 d . .
F5 F 1.1207(2) -0.82313(19) 0.00160(18) 0.1136(11) Uani 1 1 d . .
F6 F 1.2369(3) -0.77888(14) -0.06991(11) 0.0815(8) Uani 1 1 d . .
O1 O 0.6721(2) 0.84746(15) 0.51171(14) 0.0610(7) Uani 1 1 d . .
O2 O 0.7324(4) 0.75287(19) 0.41797(14) 0.1016(13) Uani 1 1 d . .
O3 O 0.8806(3) 0.8066(2) 0.5115(2) 0.1007(12) Uani 1 1 d . .
O4 O 1.2593(3) -0.73352(15) 0.12552(12) 0.0592(7) Uani 1 1 d . .
O5 O 1.1693(2) -0.64607(14) 0.03708(12) 0.0468(6) Uani 1 1 d . .
O6 O 1.3834(2) -0.67809(17) 0.04171(17) 0.0705(9) Uani 1 1 d . .
C1 C 1.4359(2) -0.44125(16) -0.27626(14) 0.0228(5) Uani 1 1 d . .
C2 C 1.3568(3) -0.36484(16) -0.28905(16) 0.0299(6) Uani 1 1 d . .
H2A H 1.2923 -0.3787 -0.3278 0.045 Uiso 1 1 calc R U
H2B H 1.4082 -0.3198 -0.3018 0.045 Uiso 1 1 calc R U
H2C H 1.3197 -0.3474 -0.2457 0.045 Uiso 1 1 calc R U
C3 C 1.4812(2) -0.47028(18) -0.34801(15) 0.0307(6) Uani 1 1 d . .
H3A H 1.5404 -0.5145 -0.3411 0.046 Uiso 1 1 calc R U
H3B H 1.5203 -0.4238 -0.3673 0.046 Uiso 1 1 calc R U
H3C H 1.4117 -0.4911 -0.3812 0.046 Uiso 1 1 calc R U
C4 C 1.5458(2) -0.41433(17) -0.22298(15) 0.0296(6) Uani 1 1 d . .
H4A H 1.5172 -0.3954 -0.1774 0.044 Uiso 1 1 calc R U
H4B H 1.5902 -0.3692 -0.2410 0.044 Uiso 1 1 calc R U
H4C H 1.6004 -0.4612 -0.2164 0.044 Uiso 1 1 calc R U
C5 C 1.4376(2) -0.61051(16) -0.21169(15) 0.0241(6) Uani 1 1 d . .
C6 C 1.5271(2) -0.63749(18) -0.26577(17) 0.0333(7) Uani 1 1 d . .
H6A H 1.4824 -0.6467 -0.3131 0.050 Uiso 1 1 calc R U
H6B H 1.5665 -0.6888 -0.2525 0.050 Uiso 1 1 calc R U
H6C H 1.5895 -0.5942 -0.2662 0.050 Uiso 1 1 calc R U
C7 C 1.5087(3) -0.59201(19) -0.13845(16) 0.0337(7) Uani 1 1 d . .
H7A H 1.5555 -0.5403 -0.1378 0.051 Uiso 1 1 calc R U
H7B H 1.5648 -0.6373 -0.1284 0.051 Uiso 1 1 calc R U
H7C H 1.4513 -0.5866 -0.1022 0.051 Uiso 1 1 calc R U
C8 C 1.3513(3) -0.68444(17) -0.20680(18) 0.0336(7) Uani 1 1 d . .
H8A H 1.2875 -0.6677 -0.1764 0.050 Uiso 1 1 calc R U
H8B H 1.3980 -0.7297 -0.1864 0.050 Uiso 1 1 calc R U
H8C H 1.3134 -0.7031 -0.2544 0.050 Uiso 1 1 calc R U
C9 C 1.2404(2) -0.56316(15) -0.31875(13) 0.0206(5) Uani 1 1 d . .
H9A H 1.2275 -0.5198 -0.3526 0.025 Uiso 1 1 calc R U
H9B H 1.2831 -0.6095 -0.3421 0.025 Uiso 1 1 calc R U
C10 C 1.1164(2) -0.59391(15) -0.30089(13) 0.0209(5) Uani 1 1 d . .
H10A H 1.1243 -0.6513 -0.2869 0.025 Uiso 1 1 calc R U
H10B H 1.0569 -0.5946 -0.3438 0.025 Uiso 1 1 calc R U
C11 C 0.9532(2) -0.45248(16) -0.27517(13) 0.0207(5) Uani 1 1 d . .
C12 C 1.0272(2) -0.41187(18) -0.32785(15) 0.0295(6) Uani 1 1 d . .
H12A H 1.1040 -0.3892 -0.3029 0.044 Uiso 1 1 calc R U
H12B H 0.9797 -0.3672 -0.3487 0.044 Uiso 1 1 calc R U
H12C H 1.0449 -0.4533 -0.3656 0.044 Uiso 1 1 calc R U
C13 C 0.9151(2) -0.38342(16) -0.22213(15) 0.0283(6) Uani 1 1 d . .
H13A H 0.8687 -0.4075 -0.1872 0.042 Uiso 1 1 calc R U
H13B H 0.8640 -0.3438 -0.2477 0.042 Uiso 1 1 calc R U
H13C H 0.9882 -0.3549 -0.1977 0.042 Uiso 1 1 calc R U
C14 C 0.8377(2) -0.49183(18) -0.31679(15) 0.0285(6) Uani 1 1 d . .
H14A H 0.8602 -0.5396 -0.3473 0.043 Uiso 1 1 calc R U
H14B H 0.7966 -0.4512 -0.3462 0.043 Uiso 1 1 calc R U
H14C H 0.7824 -0.5099 -0.2835 0.043 Uiso 1 1 calc R U
C15 C 0.9595(2) -0.60490(15) -0.18703(13) 0.0200(5) Uani 1 1 d . .
C16 C 0.8734(2) -0.55904(17) -0.13918(14) 0.0285(6) Uani 1 1 d . .
H16A H 0.9204 -0.5180 -0.1065 0.043 Uiso 1 1 calc R U
H16B H 0.8344 -0.5987 -0.1119 0.043 Uiso 1 1 calc R U
H16C H 0.8104 -0.5312 -0.1686 0.043 Uiso 1 1 calc R U
C17 C 0.8830(2) -0.66454(16) -0.24137(15) 0.0265(6) Uani 1 1 d . .
H17A H 0.8220 -0.6333 -0.2693 0.040 Uiso 1 1 calc R U
H17B H 0.8415 -0.7053 -0.2164 0.040 Uiso 1 1 calc R U
H17C H 0.9367 -0.6930 -0.2731 0.040 Uiso 1 1 calc R U
C18 C 1.0454(2) -0.65879(17) -0.14148(15) 0.0275(6) Uani 1 1 d . .
H18A H 1.0949 -0.6926 -0.1722 0.041 Uiso 1 1 calc R U
H18B H 0.9968 -0.6949 -0.1158 0.041 Uiso 1 1 calc R U
H18C H 1.0992 -0.6232 -0.1074 0.041 Uiso 1 1 calc R U
C19 C 1.1898(3) -0.34098(17) -0.09346(14) 0.0297(6) Uani 1 1 d . .
H19 H 1.1557 -0.2916 -0.1102 0.036 Uiso 1 1 calc R U
C20 C 1.3154(3) -0.35428(18) -0.09208(14) 0.0307(6) Uani 1 1 d . .
H20 H 1.3670 -0.3152 -0.1096 0.037 Uiso 1 1 calc R U
C21 C 1.3647(3) -0.42643(18) -0.06431(14) 0.0297(6) Uani 1 1 d . .
H21 H 1.4496 -0.4365 -0.0650 0.036 Uiso 1 1 calc R U
C22 C 1.2914(3) -0.48379(18) -0.03567(14) 0.0286(6) Uani 1 1 d . .
H22 H 1.3267 -0.5300 -0.0140 0.034 Uiso 1 1 calc R U
C23 C 1.1659(3) -0.47135(17) -0.03977(13) 0.0269(6) Uani 1 1 d . .
H23 H 1.1145 -0.5105 -0.0222 0.032 Uiso 1 1 calc R U
C24 C 1.1145(3) -0.40101(17) -0.06988(13) 0.0269(6) Uani 1 1 d . .
H24 H 1.0284 -0.3943 -0.0742 0.032 Uiso 1 1 calc R U
C25 C 0.9367(2) 0.11022(16) 0.23768(15) 0.0258(6) Uani 1 1 d . .
C26 C 0.8601(3) 0.18888(17) 0.23634(17) 0.0361(7) Uani 1 1 d . .
H26A H 0.7946 0.1823 0.1971 0.054 Uiso 1 1 calc R U
H26B H 0.9124 0.2362 0.2296 0.054 Uiso 1 1 calc R U
H26C H 0.8243 0.1984 0.2814 0.054 Uiso 1 1 calc R U
C27 C 1.0482(2) 0.12686(18) 0.29297(16) 0.0323(7) Uani 1 1 d . .
H27A H 1.0205 0.1389 0.3400 0.048 Uiso 1 1 calc R U
H27B H 1.0951 0.1743 0.2806 0.048 Uiso 1 1 calc R U
H27C H 1.1001 0.0780 0.2935 0.048 Uiso 1 1 calc R U
C28 C 0.9817(3) 0.0949(2) 0.16375(16) 0.0374(7) Uani 1 1 d . .
H28A H 1.0330 0.0458 0.1628 0.056 Uiso 1 1 calc R U
H28B H 1.0296 0.1430 0.1536 0.056 Uiso 1 1 calc R U
H28C H 0.9113 0.0863 0.1278 0.056 Uiso 1 1 calc R U
C29 C 0.9325(2) -0.07053(16) 0.27886(15) 0.0265(6) Uani 1 1 d . .
C30 C 1.0015(3) -0.06430(18) 0.35352(17) 0.0360(7) Uani 1 1 d . .
H30A H 1.0526 -0.0140 0.3602 0.054 Uiso 1 1 calc R U
H30B H 1.0532 -0.1127 0.3591 0.054 Uiso 1 1 calc R U
H30C H 0.9426 -0.0622 0.3890 0.054 Uiso 1 1 calc R U
C31 C 1.0225(3) -0.08848(19) 0.22338(18) 0.0387(8) Uani 1 1 d . .
H31A H 0.9785 -0.0902 0.1757 0.058 Uiso 1 1 calc R U
H31B H 1.0609 -0.1419 0.2305 0.058 Uiso 1 1 calc R U
H31C H 1.0856 -0.0449 0.2285 0.058 Uiso 1 1 calc R U
C32 C 0.8433(3) -0.14478(17) 0.27452(18) 0.0341(7) Uani 1 1 d . .
H32A H 0.7813 -0.1332 0.3073 0.051 Uiso 1 1 calc R U
H32B H 0.8885 -0.1941 0.2875 0.051 Uiso 1 1 calc R U
H32C H 0.8034 -0.1543 0.2260 0.051 Uiso 1 1 calc R U
C33 C 0.7394(2) -0.00373(17) 0.17886(13) 0.0241(6) Uani 1 1 d . .
H33A H 0.7286 0.0457 0.1516 0.029 Uiso 1 1 calc R U
H33B H 0.7818 -0.0458 0.1502 0.029 Uiso 1 1 calc R U
C34 C 0.6136(2) -0.03768(16) 0.19102(13) 0.0227(5) Uani 1 1 d . .
H34A H 0.6199 -0.0974 0.1979 0.027 Uiso 1 1 calc R U
H34B H 0.5557 -0.0313 0.1484 0.027 Uiso 1 1 calc R U
C35 C 0.4532(2) 0.10077(16) 0.23175(14) 0.0233(6) Uani 1 1 d . .
C36 C 0.5310(3) 0.15100(17) 0.18720(16) 0.0316(6) Uani 1 1 d . .
H36A H 0.6044 0.1725 0.2168 0.047 Uiso 1 1 calc R U
H36B H 0.4833 0.1972 0.1693 0.047 Uiso 1 1 calc R U
H36C H 0.5550 0.1154 0.1471 0.047 Uiso 1 1 calc R U
C37 C 0.4129(3) 0.16083(17) 0.29104(15) 0.0303(6) Uani 1 1 d . .
H37A H 0.3651 0.1307 0.3217 0.046 Uiso 1 1 calc R U
H37B H 0.3628 0.2041 0.2700 0.046 Uiso 1 1 calc R U
H37C H 0.4853 0.1861 0.3192 0.046 Uiso 1 1 calc R U
C38 C 0.3393(2) 0.06854(18) 0.18358(15) 0.0317(6) Uani 1 1 d . .
H38A H 0.3638 0.0289 0.1463 0.047 Uiso 1 1 calc R U
H38B H 0.2977 0.1149 0.1618 0.047 Uiso 1 1 calc R U
H38C H 0.2836 0.0412 0.2119 0.047 Uiso 1 1 calc R U
C39 C 0.4504(2) -0.06688(15) 0.29851(14) 0.0219(5) Uani 1 1 d . .
C40 C 0.3626(2) -0.02857(17) 0.34910(15) 0.0286(6) Uani 1 1 d . .
H40A H 0.4088 0.0068 0.3869 0.043 Uiso 1 1 calc R U
H40B H 0.3205 -0.0726 0.3700 0.043 Uiso 1 1 calc R U
H40C H 0.3022 0.0046 0.3227 0.043 Uiso 1 1 calc R U
C41 C 0.3773(2) -0.11769(17) 0.23651(15) 0.0292(6) Uani 1 1 d . .
H41A H 0.3234 -0.0811 0.2093 0.044 Uiso 1 1 calc R U
H41B H 0.3281 -0.1600 0.2551 0.044 Uiso 1 1 calc R U
H41C H 0.4338 -0.1444 0.2056 0.044 Uiso 1 1 calc R U
C42 C 0.5327(2) -0.12751(16) 0.33889(15) 0.0285(6) Uani 1 1 d . .
H42A H 0.5848 -0.1562 0.3063 0.043 Uiso 1 1 calc R U
H42B H 0.4817 -0.1680 0.3585 0.043 Uiso 1 1 calc R U
H42C H 0.5841 -0.0970 0.3777 0.043 Uiso 1 1 calc R U
C43 C 0.7830(3) 0.0307(2) 0.46650(15) 0.0349(7) Uani 1 1 d . .
H43 H 0.8163 -0.0186 0.4838 0.042 Uiso 1 1 calc R U
C44 C 0.6577(3) 0.04437(19) 0.46266(14) 0.0325(7) Uani 1 1 d . .
H44 H 0.6046 0.0032 0.4760 0.039 Uiso 1 1 calc R U
C45 C 0.6089(3) 0.11869(19) 0.43924(14) 0.0335(7) Uani 1 1 d . .
H45 H 0.5230 0.1264 0.4350 0.040 Uiso 1 1 calc R U
C46 C 0.6869(3) 0.18175(19) 0.42210(15) 0.0356(7) Uani 1 1 d . .
H46 H 0.6548 0.2336 0.4100 0.043 Uiso 1 1 calc R U
C47 C 0.8113(3) 0.16707(19) 0.42308(15) 0.0351(7) Uani 1 1 d . .
H47 H 0.8644 0.2081 0.4095 0.042 Uiso 1 1 calc R U
C48 C 0.8589(3) 0.09134(19) 0.44424(15) 0.0336(7) Uani 1 1 d . .
H48 H 0.9438 0.0812 0.4434 0.040 Uiso 1 1 calc R U
C49 C 0.7248(4) 0.6999(2) 0.5389(2) 0.0554(10) Uani 1 1 d . .
C50 C 1.2301(3) -0.7929(2) -0.00295(18) 0.0418(8) Uani 1 1 d . .
C51 C 0.2110(4) 0.5889(2) 0.49878(18) 0.0573(10) Uani 1 1 d . .
H51 H 0.2054 0.5429 0.5264 0.069 Uiso 1 1 calc R U
C52 C 0.1086(3) 0.6351(3) 0.48177(18) 0.0546(10) Uani 1 1 d . .
H52 H 0.0326 0.6211 0.4978 0.065 Uiso 1 1 calc R U
C53 C 0.1171(4) 0.7014(2) 0.44156(18) 0.0528(10) Uani 1 1 d . .
H53 H 0.0470 0.7333 0.4296 0.063 Uiso 1 1 calc R U
C54 C 0.2263(4) 0.7213(2) 0.41895(18) 0.0550(10) Uani 1 1 d . .
H54 H 0.2316 0.7671 0.3912 0.066 Uiso 1 1 calc R U
C55 C 0.3286(4) 0.6764(3) 0.43556(18) 0.0540(10) Uani 1 1 d . .
H55 H 0.4042 0.6913 0.4195 0.065 Uiso 1 1 calc R U
C56 C 0.3222(4) 0.6097(3) 0.47559(18) 0.0556(10) Uani 1 1 d . .
H56 H 0.3929 0.5782 0.4872 0.067 Uiso 1 1 calc R U
C57 C 0.2783(4) 0.7854(2) 0.0578(2) 0.0536(9) Uani 1 1 d . .
H57 H 0.2720 0.7320 0.0745 0.064 Uiso 1 1 calc R U
C58 C 0.1808(4) 0.8354(3) 0.0573(2) 0.0622(11) Uani 1 1 d . .
H58 H 0.1073 0.8170 0.0737 0.075 Uiso 1 1 calc R U
C59 C 0.1872(5) 0.9117(3) 0.0335(2) 0.0767(15) Uani 1 1 d . .
H59 H 0.1186 0.9470 0.0331 0.092 Uiso 1 1 calc R U
C60 C 0.2949(6) 0.9378(3) 0.0097(2) 0.0817(17) Uani 1 1 d . .
H60 H 0.3010 0.9910 -0.0074 0.098 Uiso 1 1 calc R U
C61 C 0.3934(4) 0.8854(3) 0.01122(19) 0.0650(12) Uani 1 1 d . .
H61 H 0.4679 0.9027 -0.0047 0.078 Uiso 1 1 calc R U
C62 C 0.3841(4) 0.8092(3) 0.03531(19) 0.0559(10) Uani 1 1 d . .
H62 H 0.4517 0.7731 0.0363 0.067 Uiso 1 1 calc R U

loop_
_atom_site_aniso_label
_atom_site_aniso_U_11
_atom_site_aniso_U_22
_atom_site_aniso_U_33
_atom_site_aniso_U_23
_atom_site_aniso_U_13
_atom_site_aniso_U_12
Rh1 0.01520(10) 0.01889(10) 0.01463(10) -0.00007(7) 0.00067(8) -0.00143(7)
Rh2 0.01681(10) 0.01925(10) 0.01579(10) -0.00027(7) 0.00045(8) -0.00135(7)
S1 0.0491(5) 0.0330(4) 0.0472(5) 0.0097(3) 0.0189(4) 0.0057(4)
S2 0.0270(4) 0.0296(4) 0.0344(4) 0.0010(3) 0.0001(3) 0.0057(3)
P1 0.0133(3) 0.0181(3) 0.0195(3) 0.0010(2) 0.0020(3) -0.0003(2)
P2 0.0135(3) 0.0192(3) 0.0153(3) 0.0011(2) 0.0011(2) -0.0006(2)
P3 0.0156(3) 0.0189(3) 0.0214(3) 0.0003(2) 0.0029(3) -0.0005(2)
P4 0.0151(3) 0.0181(3) 0.0166(3) 0.0010(2) 0.0013(3) 0.0002(2)
F1 0.183(3) 0.094(2) 0.0515(16) 0.0278(14) 0.0236(19) 0.057(2)
F2 0.071(2) 0.131(3) 0.278(5) 0.112(3) -0.001(3) -0.044(2)
F3 0.136(2) 0.0407(14) 0.0844(18) 0.0165(12) 0.0123(17) 0.0325(14)
F4 0.118(2) 0.0332(12) 0.0663(15) -0.0002(10) -0.0082(14) 0.0298(12)
F5 0.0731(19) 0.104(2) 0.156(3) -0.031(2) 0.0090(19) -0.0560(17)
F6 0.145(2) 0.0627(15) 0.0327(12) -0.0014(10) -0.0094(14) 0.0298(15)
O1 0.0733(18) 0.0496(16) 0.0685(18) 0.0218(13) 0.0323(15) 0.0297(13)
O2 0.200(4) 0.070(2) 0.0356(16) 0.0102(14) 0.008(2) 0.053(2)
O3 0.0419(17) 0.086(2) 0.176(4) -0.005(2) 0.030(2) -0.0152(15)
O4 0.093(2) 0.0556(16) 0.0296(13) 0.0094(11) -0.0001(13) 0.0289(14)
O5 0.0514(14) 0.0452(14) 0.0470(14) 0.0151(11) 0.0093(12) 0.0268(11)
O6 0.0331(14) 0.0648(18) 0.110(2) -0.0217(16) 0.0152(15) -0.0134(12)
C1 0.0185(13) 0.0247(14) 0.0263(14) 0.0046(10) 0.0063(11) -0.0039(10)
C2 0.0282(15) 0.0248(15) 0.0382(17) 0.0089(12) 0.0067(13) -0.0039(11)
C3 0.0224(14) 0.0404(17) 0.0312(16) 0.0056(12) 0.0108(12) -0.0034(12)
C4 0.0249(14) 0.0302(16) 0.0335(16) 0.0034(12) 0.0026(12) -0.0075(11)
C5 0.0177(13) 0.0216(14) 0.0331(15) 0.0041(11) 0.0017(11) 0.0017(10)
C6 0.0211(14) 0.0286(16) 0.0515(19) 0.0023(13) 0.0104(14) 0.0062(11)
C7 0.0253(15) 0.0381(17) 0.0376(17) 0.0107(13) -0.0038(13) 0.0090(12)
C8 0.0238(15) 0.0210(14) 0.058(2) 0.0111(13) 0.0091(14) 0.0030(11)
C9 0.0200(13) 0.0223(13) 0.0196(13) -0.0027(10) 0.0055(10) 0.0000(10)
C10 0.0185(13) 0.0221(13) 0.0215(13) -0.0036(10) 0.0031(10) 0.0002(10)
C11 0.0150(12) 0.0262(14) 0.0211(13) 0.0052(10) 0.0006(10) 0.0024(10)
C12 0.0243(14) 0.0365(17) 0.0304(16) 0.0159(12) 0.0056(12) 0.0064(12)
C13 0.0265(15) 0.0258(15) 0.0331(16) 0.0053(12) 0.0035(12) 0.0061(11)
C14 0.0199(14) 0.0373(17) 0.0273(15) 0.0036(12) -0.0029(12) 0.0035(11)
C15 0.0177(12) 0.0223(13) 0.0203(13) 0.0040(10) 0.0027(10) -0.0033(10)
C16 0.0261(14) 0.0358(16) 0.0252(15) 0.0017(12) 0.0108(12) -0.0034(12)
C17 0.0199(13) 0.0275(15) 0.0315(15) 0.0009(11) 0.0018(12) -0.0052(11)
C18 0.0253(14) 0.0286(15) 0.0292(15) 0.0104(11) -0.0001(12) -0.0050(11)
C19 0.0407(17) 0.0245(15) 0.0220(14) -0.0087(11) 0.0015(13) 0.0023(12)
C20 0.0354(16) 0.0312(16) 0.0238(15) -0.0082(12) 0.0029(13) -0.0126(12)
C21 0.0204(14) 0.0413(17) 0.0241(15) -0.0084(12) -0.0049(11) -0.0067(12)
C22 0.0315(15) 0.0365(16) 0.0153(13) -0.0013(11) -0.0072(12) -0.0005(12)
C23 0.0332(15) 0.0349(16) 0.0124(13) -0.0022(11) 0.0046(11) -0.0061(12)
C24 0.0261(14) 0.0362(16) 0.0167(13) -0.0099(11) 0.0030(11) 0.0011(11)
C25 0.0210(14) 0.0260(15) 0.0318(15) 0.0060(11) 0.0064(12) -0.0040(10)
C26 0.0333(16) 0.0271(16) 0.050(2) 0.0144(13) 0.0073(15) -0.0040(12)
C27 0.0229(14) 0.0310(16) 0.0429(18) 0.0030(13) 0.0025(13) -0.0071(11)
C28 0.0284(16) 0.051(2) 0.0355(17) 0.0096(14) 0.0115(14) -0.0058(13)
C29 0.0212(14) 0.0183(13) 0.0404(17) 0.0027(11) 0.0043(12) 0.0021(10)
C30 0.0251(15) 0.0333(17) 0.050(2) 0.0129(14) -0.0039(14) 0.0054(12)
C31 0.0264(16) 0.0326(17) 0.059(2) -0.0021(14) 0.0166(15) 0.0067(12)
C32 0.0255(15) 0.0198(14) 0.058(2) 0.0039(13) 0.0070(14) 0.0027(11)
C33 0.0205(13) 0.0313(15) 0.0203(13) -0.0024(11) 0.0051(11) 0.0006(11)
C34 0.0193(13) 0.0280(14) 0.0198(13) -0.0044(10) 0.0024(11) -0.0012(10)
C35 0.0198(13) 0.0246(14) 0.0264(14) 0.0074(11) 0.0021(11) 0.0033(10)
C36 0.0293(15) 0.0303(16) 0.0366(17) 0.0142(12) 0.0022(13) 0.0047(12)
C37 0.0282(15) 0.0246(15) 0.0390(17) 0.0038(12) 0.0059(13) 0.0063(11)
C38 0.0237(15) 0.0376(17) 0.0328(16) 0.0088(13) -0.0057(12) 0.0034(12)
C39 0.0177(13) 0.0214(13) 0.0268(14) 0.0032(10) 0.0026(11) -0.0012(10)
C40 0.0241(14) 0.0317(16) 0.0314(16) 0.0053(12) 0.0075(12) -0.0019(11)
C41 0.0212(14) 0.0247(15) 0.0400(17) -0.0006(12) -0.0016(12) -0.0059(11)
C42 0.0253(14) 0.0232(14) 0.0376(17) 0.0105(12) 0.0010(13) -0.0036(11)
C43 0.0364(17) 0.0476(19) 0.0195(14) 0.0042(12) -0.0034(13) 0.0012(14)
C44 0.0320(16) 0.0494(19) 0.0165(14) -0.0005(12) 0.0067(12) -0.0064(13)
C45 0.0294(16) 0.0487(19) 0.0211(14) -0.0121(13) 0.0079(12) 0.0011(13)
C46 0.0468(19) 0.0303(16) 0.0276(16) -0.0113(12) 0.0036(14) 0.0007(13)
C47 0.0390(18) 0.0363(18) 0.0271(16) -0.0107(12) 0.0010(13) -0.0153(13)
C48 0.0255(15) 0.049(2) 0.0226(15) -0.0066(13) -0.0057(12) -0.0036(13)
C49 0.058(3) 0.045(2) 0.062(3) 0.0161(18) -0.005(2) 0.0072(18)
C50 0.048(2) 0.0370(19) 0.0380(19) 0.0041(14) -0.0076(16) -0.0005(15)
C51 0.079(3) 0.064(3) 0.0275(18) 0.0021(16) 0.0025(19) -0.001(2)
C52 0.047(2) 0.082(3) 0.0317(19) -0.0177(18) 0.0049(17) -0.0105(19)
C53 0.055(2) 0.060(2) 0.037(2) -0.0206(17) -0.0129(18) 0.0106(18)
C54 0.073(3) 0.056(2) 0.0318(19) -0.0084(16) -0.0061(19) -0.005(2)
C55 0.052(2) 0.078(3) 0.0304(19) -0.0114(18) 0.0081(17) -0.006(2)
C56 0.053(2) 0.081(3) 0.0297(19) -0.0099(18) 0.0004(17) 0.018(2)
C57 0.065(3) 0.044(2) 0.050(2) 0.0015(17) 0.002(2) -0.0085(18)
C58 0.053(2) 0.086(3) 0.047(2) -0.002(2) 0.0078(19) -0.002(2)
C59 0.093(4) 0.082(4) 0.049(3) -0.012(2) -0.015(3) 0.040(3)
C60 0.165(6) 0.038(2) 0.037(2) 0.0073(17) -0.017(3) -0.017(3)
C61 0.073(3) 0.087(3) 0.034(2) -0.006(2) 0.007(2) -0.035(3)
C62 0.057(2) 0.063(3) 0.043(2) -0.0118(18) -0.0024(19) 0.0072(19)

loop_
_atom_type_symbol
_atom_type_description
_atom_type_scat_dispersion_real
_atom_type_scat_dispersion_imag
_atom_type_scat_source
Rh Rh -1.1178 0.9187 'International Tables Vol C Tables 4.2.6.8 and 6.1.1.4'
S S 0.1246 0.1234 'International Tables Vol C Tables 4.2.6.8 and 6.1.1.4'
P P 0.1023 0.0942 'International Tables Vol C Tables 4.2.6.8 and 6.1.1.4'
F F 0.0171 0.0103 'International Tables Vol C Tables 4.2.6.8 and 6.1.1.4'
O O 0.0106 0.0060 'International Tables Vol C Tables 4.2.6.8 and 6.1.1.4'
C C 0.0033 0.0016 'International Tables Vol C Tables 4.2.6.8 and 6.1.1.4'
H H 0.0000 0.0000 'International Tables Vol C Tables 4.2.6.8 and 6.1.1.4'

loop_
_geom_angle_atom_site_label_1
_geom_angle_atom_site_label_2
_geom_angle_atom_site_label_3
_geom_angle
P1 Rh1 P2 86.32(2)
P1 Rh1 C19 135.82(7)
P1 Rh1 C20 108.58(7)
P1 Rh1 C21 100.58(7)
P1 Rh1 C22 116.92(7)
P1 Rh1 C23 148.30(7)
P1 Rh1 C24 170.55(7)
P2 Rh1 C19 118.31(7)
P2 Rh1 C20 149.98(8)
P2 Rh1 C21 168.89(7)
P2 Rh1 C22 133.96(7)
P2 Rh1 C23 107.35(7)
P2 Rh1 C24 100.35(7)
C20 Rh1 C19 34.36(10)
C20 Rh1 C22 62.80(10)
C21 Rh1 C19 62.22(10)
C21 Rh1 C20 35.15(10)
C21 Rh1 C22 34.96(10)
C21 Rh1 C23 62.40(10)
C22 Rh1 C19 73.42(10)
C23 Rh1 C19 62.65(10)
C23 Rh1 C20 73.73(10)
C23 Rh1 C22 34.56(9)
C24 Rh1 C19 34.83(10)
C24 Rh1 C20 62.47(10)
C24 Rh1 C21 73.91(10)
C24 Rh1 C22 62.87(10)
C24 Rh1 C23 35.50(10)
P3 Rh2 P4 86.77(3)
P3 Rh2 C43 117.22(8)
P3 Rh2 C44 148.79(8)
P3 Rh2 C45 169.90(8)
P3 Rh2 C46 134.83(8)
P3 Rh2 C47 107.76(8)
P3 Rh2 C48 100.19(8)
P4 Rh2 C43 134.73(8)
P4 Rh2 C44 107.89(7)
P4 Rh2 C45 100.10(8)
P4 Rh2 C46 117.52(8)
P4 Rh2 C47 149.12(8)
P4 Rh2 C48 169.53(8)
C44 Rh2 C43 34.42(10)
C44 Rh2 C46 62.78(11)
C45 Rh2 C43 62.70(11)
C45 Rh2 C44 35.32(11)
C45 Rh2 C46 35.15(10)
C45 Rh2 C47 62.73(11)
C45 Rh2 C48 74.09(11)
C46 Rh2 C43 73.56(11)
C47 Rh2 C43 62.83(11)
C47 Rh2 C44 73.74(11)
C47 Rh2 C46 34.49(10)
C48 Rh2 C43 34.86(10)
C48 Rh2 C44 62.31(10)
C48 Rh2 C46 62.59(11)
C48 Rh2 C47 35.39(11)
O1 S1 C49 103.22(17)
O2 S1 O1 115.98(19)
O2 S1 O3 115.0(2)
O2 S1 C49 102.6(2)
O3 S1 O1 114.1(2)
O3 S1 C49 103.5(2)
O4 S2 O5 115.30(14)
O4 S2 O6 115.76(18)
O4 S2 C50 102.82(15)
O5 S2 C50 103.51(15)
O6 S2 O5 114.27(16)
O6 S2 C50 102.60(16)
C1 P1 Rh1 116.11(8)
C1 P1 C5 108.62(11)
C5 P1 Rh1 114.48(9)
C9 P1 Rh1 109.67(8)
C9 P1 C1 102.27(12)
C9 P1 C5 104.36(12)
C10 P2 Rh1 109.27(8)
C10 P2 C11 104.64(12)
C10 P2 C15 102.13(11)
C11 P2 Rh1 115.44(8)
C11 P2 C15 108.61(11)
C15 P2 Rh1 115.39(8)
C25 P3 Rh2 115.67(9)
C25 P3 C29 108.71(12)
C29 P3 Rh2 115.20(9)
C33 P3 Rh2 109.29(8)
C33 P3 C25 102.01(12)
C33 P3 C29 104.56(12)
C34 P4 Rh2 108.84(8)
C34 P4 C35 104.72(12)
C34 P4 C39 101.90(12)
C35 P4 Rh2 115.45(9)
C35 P4 C39 108.52(11)
C39 P4 Rh2 115.94(8)
C2 C1 P1 107.52(17)
C3 C1 P1 114.13(18)
C3 C1 C2 106.7(2)
C4 C1 P1 110.87(18)
C4 C1 C2 108.0(2)
C4 C1 C3 109.3(2)
C1 C2 H2A 109.5
C1 C2 H2B 109.5
C1 C2 H2C 109.5
H2A C2 H2B 109.5
H2A C2 H2C 109.5
H2B C2 H2C 109.5
C1 C3 H3A 109.5
C1 C3 H3B 109.5
C1 C3 H3C 109.5
H3A C3 H3B 109.5
H3A C3 H3C 109.5
H3B C3 H3C 109.5
C1 C4 H4A 109.5
C1 C4 H4B 109.5
C1 C4 H4C 109.5
H4A C4 H4B 109.5
H4A C4 H4C 109.5
H4B C4 H4C 109.5
C6 C5 P1 113.66(19)
C6 C5 C8 107.2(2)
C7 C5 P1 111.99(18)
C7 C5 C6 109.3(2)
C7 C5 C8 107.5(2)
C8 C5 P1 106.83(17)
C5 C6 H6A 109.5
C5 C6 H6B 109.5
C5 C6 H6C 109.5
H6A C6 H6B 109.5
H6A C6 H6C 109.5
H6B C6 H6C 109.5
C5 C7 H7A 109.5
C5 C7 H7B 109.5
C5 C7 H7C 109.5
H7A C7 H7B 109.5
H7A C7 H7C 109.5
H7B C7 H7C 109.5
C5 C8 H8A 109.5
C5 C8 H8B 109.5
C5 C8 H8C 109.5
H8A C8 H8B 109.5
H8A C8 H8C 109.5
H8B C8 H8C 109.5
P1 C9 H9A 109.2
P1 C9 H9B 109.2
H9A C9 H9B 107.9
C10 C9 P1 111.97(17)
C10 C9 H9A 109.2
C10 C9 H9B 109.2
P2 C10 H10A 109.2
P2 C10 H10B 109.2
C9 C10 P2 112.26(17)
C9 C10 H10A 109.2
C9 C10 H10B 109.2
H10A C10 H10B 107.9
C12 C11 P2 107.19(16)
C12 C11 C13 107.4(2)
C13 C11 P2 110.92(17)
C14 C11 P2 114.34(18)
C14 C11 C12 108.0(2)
C14 C11 C13 108.7(2)
C11 C12 H12A 109.5
C11 C12 H12B 109.5
C11 C12 H12C 109.5
H12A C12 H12B 109.5
H12A C12 H12C 109.5
H12B C12 H12C 109.5
C11 C13 H13A 109.5
C11 C13 H13B 109.5
C11 C13 H13C 109.5
H13A C13 H13B 109.5
H13A C13 H13C 109.5
H13B C13 H13C 109.5
C11 C14 H14A 109.5
C11 C14 H14B 109.5
C11 C14 H14C 109.5
H14A C14 H14B 109.5
H14A C14 H14C 109.5
H14B C14 H14C 109.5
C16 C15 P2 110.61(17)
C16 C15 C17 108.7(2)
C16 C15 C18 108.8(2)
C17 C15 P2 114.12(17)
C17 C15 C18 106.4(2)
C18 C15 P2 107.90(17)
C15 C16 H16A 109.5
C15 C16 H16B 109.5
C15 C16 H16C 109.5
H16A C16 H16B 109.5
H16A C16 H16C 109.5
H16B C16 H16C 109.5
C15 C17 H17A 109.5
C15 C17 H17B 109.5
C15 C17 H17C 109.5
H17A C17 H17B 109.5
H17A C17 H17C 109.5
H17B C17 H17C 109.5
C15 C18 H18A 109.5
C15 C18 H18B 109.5
C15 C18 H18C 109.5
H18A C18 H18B 109.5
H18A C18 H18C 109.5
H18B C18 H18C 109.5
Rh1 C19 H19 130.1
C20 C19 Rh1 72.11(15)
C20 C19 H19 120.2
C20 C19 C24 119.5(3)
C24 C19 Rh1 69.99(15)
C24 C19 H19 120.2
Rh1 C20 H20 127.3
C19 C20 Rh1 73.54(15)
C19 C20 H20 120.4
C19 C20 C21 119.2(3)
C21 C20 Rh1 70.72(15)
C21 C20 H20 120.4
Rh1 C21 H21 123.9
C20 C21 Rh1 74.13(16)
C20 C21 H21 119.2
C22 C21 Rh1 74.29(15)
C22 C21 C20 121.6(3)
C22 C21 H21 119.2
Rh1 C22 H22 129.4
C21 C22 Rh1 70.75(15)
C21 C22 H22 120.8
C23 C22 Rh1 71.35(15)
C23 C22 C21 118.5(3)
C23 C22 H22 120.8
Rh1 C23 H23 126.4
C22 C23 Rh1 74.09(15)
C22 C23 H23 119.7
C22 C23 C24 120.5(3)
C24 C23 Rh1 71.67(15)
C24 C23 H23 119.7
Rh1 C24 H24 123.7
C19 C24 Rh1 75.18(15)
C19 C24 C23 120.4(3)
C19 C24 H24 119.8
C23 C24 Rh1 72.83(15)
C23 C24 H24 119.8
C26 C25 P3 107.16(18)
C26 C25 C27 108.1(2)
C26 C25 C28 106.9(2)
C27 C25 P3 111.25(18)
C27 C25 C28 108.7(2)
C28 C25 P3 114.44(19)
C25 C26 H26A 109.5
C25 C26 H26B 109.5
C25 C26 H26C 109.5
H26A C26 H26B 109.5
H26A C26 H26C 109.5
H26B C26 H26C 109.5
C25 C27 H27A 109.5
C25 C27 H27B 109.5
C25 C27 H27C 109.5
H27A C27 H27B 109.5
H27A C27 H27C 109.5
H27B C27 H27C 109.5
C25 C28 H28A 109.5
C25 C28 H28B 109.5
C25 C28 H28C 109.5
H28A C28 H28B 109.5
H28A C28 H28C 109.5
H28B C28 H28C 109.5
C30 C29 P3 111.53(19)
C30 C29 C32 107.1(2)
C31 C29 P3 113.8(2)
C31 C29 C30 109.8(2)
C31 C29 C32 107.9(2)
C32 C29 P3 106.52(18)
C29 C30 H30A 109.5
C29 C30 H30B 109.5
C29 C30 H30C 109.5
H30A C30 H30B 109.5
H30A C30 H30C 109.5
H30B C30 H30C 109.5
C29 C31 H31A 109.5
C29 C31 H31B 109.5
C29 C31 H31C 109.5
H31A C31 H31B 109.5
H31A C31 H31C 109.5
H31B C31 H31C 109.5
C29 C32 H32A 109.5
C29 C32 H32B 109.5
C29 C32 H32C 109.5
H32A C32 H32B 109.5
H32A C32 H32C 109.5
H32B C32 H32C 109.5
P3 C33 H33A 109.2
P3 C33 H33B 109.2
H33A C33 H33B 107.9
C34 C33 P3 112.09(17)
C34 C33 H33A 109.2
C34 C33 H33B 109.2
P4 C34 H34A 109.2
P4 C34 H34B 109.2
C33 C34 P4 111.97(17)
C33 C34 H34A 109.2
C33 C34 H34B 109.2
H34A C34 H34B 107.9
C36 C35 P4 107.50(17)
C37 C35 P4 111.42(18)
C37 C35 C36 106.9(2)
C37 C35 C38 108.8(2)
C38 C35 P4 114.11(18)
C38 C35 C36 107.7(2)
C35 C36 H36A 109.5
C35 C36 H36B 109.5
C35 C36 H36C 109.5
H36A C36 H36B 109.5
H36A C36 H36C 109.5
H36B C36 H36C 109.5
C35 C37 H37A 109.5
C35 C37 H37B 109.5
C35 C37 H37C 109.5
H37A C37 H37B 109.5
H37A C37 H37C 109.5
H37B C37 H37C 109.5
C35 C38 H38A 109.5
C35 C38 H38B 109.5
C35 C38 H38C 109.5
H38A C38 H38B 109.5
H38A C38 H38C 109.5
H38B C38 H38C 109.5
C40 C39 P4 110.55(17)
C40 C39 C41 109.6(2)
C40 C39 C42 108.2(2)
C41 C39 P4 113.68(18)
C41 C39 C42 106.9(2)
C42 C39 P4 107.64(17)
C39 C40 H40A 109.5
C39 C40 H40B 109.5
C39 C40 H40C 109.5
H40A C40 H40B 109.5
H40A C40 H40C 109.5
H40B C40 H40C 109.5
C39 C41 H41A 109.5
C39 C41 H41B 109.5
C39 C41 H41C 109.5
H41A C41 H41B 109.5
H41A C41 H41C 109.5
H41B C41 H41C 109.5
C39 C42 H42A 109.5
C39 C42 H42B 109.5
C39 C42 H42C 109.5
H42A C42 H42B 109.5
H42A C42 H42C 109.5
H42B C42 H42C 109.5
Rh2 C43 H43 130.0
C44 C43 Rh2 71.42(16)
C44 C43 H43 120.7
C44 C43 C48 118.6(3)
C48 C43 Rh2 70.27(16)
C48 C43 H43 120.7
Rh2 C44 H44 127.0
C43 C44 Rh2 74.16(16)
C43 C44 H44 119.7
C43 C44 C45 120.6(3)
C45 C44 Rh2 71.17(16)
C45 C44 H44 119.7
Rh2 C45 H45 123.7
C44 C45 Rh2 73.51(16)
C44 C45 H45 119.8
C44 C45 C46 120.4(3)
C46 C45 Rh2 74.42(16)
C46 C45 H45 119.8
Rh2 C46 H46 129.9
C45 C46 Rh2 70.42(16)
C45 C46 H46 120.5
C47 C46 Rh2 71.64(16)
C47 C46 C45 119.1(3)
C47 C46 H46 120.5
Rh2 C47 H47 126.4
C46 C47 Rh2 73.88(16)
C46 C47 H47 120.0
C46 C47 C48 120.1(3)
C48 C47 Rh2 71.64(16)
C48 C47 H47 120.0
Rh2 C48 H48 124.3
C43 C48 Rh2 74.87(16)
C43 C48 C47 121.0(3)
C43 C48 H48 119.5
C47 C48 Rh2 72.97(16)
C47 C48 H48 119.5
F1 C49 S1 112.0(3)
F1 C49 F3 105.8(3)
F2 C49 S1 113.3(3)
F2 C49 F1 105.7(4)
F2 C49 F3 108.4(4)
F3 C49 S1 111.3(3)
F4 C50 S2 111.8(2)
F5 C50 S2 112.1(3)
F5 C50 F4 106.4(3)
F5 C50 F6 107.4(3)
F6 C50 S2 113.2(2)
F6 C50 F4 105.6(3)
C52 C51 H51 120.0
C52 C51 C56 120.1(4)
C56 C51 H51 120.0
C51 C52 H52 120.2
C53 C52 C51 119.7(4)
C53 C52 H52 120.2
C52 C53 H53 120.1
C54 C53 C52 119.9(4)
C54 C53 H53 120.1
C53 C54 H54 119.4
C53 C54 C55 121.2(4)
C55 C54 H54 119.4
C54 C55 H55 120.0
C54 C55 C56 120.0(4)
C56 C55 H55 120.0
C51 C56 H56 120.4
C55 C56 C51 119.2(4)
C55 C56 H56 120.4
C58 C57 H57 119.1
C62 C57 H57 119.1
C62 C57 C58 121.7(4)
C57 C58 H58 119.8
C57 C58 C59 120.3(4)
C59 C58 H58 119.8
C58 C59 H59 120.4
C58 C59 C60 119.2(4)
C60 C59 H59 120.4
C59 C60 H60 120.4
C61 C60 C59 119.2(4)
C61 C60 H60 120.4
C60 C61 H61 119.9
C62 C61 C60 120.2(4)
C62 C61 H61 119.9
C57 C62 C61 119.4(4)
C57 C62 H62 120.3
C61 C62 H62 120.3

loop_
_geom_bond_atom_site_label_1
_geom_bond_atom_site_label_2
_geom_bond_distance
Rh1 P1 2.2701(7)
Rh1 P2 2.2702(7)
Rh1 C19 2.375(3)
Rh1 C20 2.357(3)
Rh1 C21 2.313(3)
Rh1 C22 2.358(3)
Rh1 C23 2.323(2)
Rh1 C24 2.308(3)
Rh2 P3 2.2634(7)
Rh2 P4 2.2717(7)
Rh2 C43 2.370(3)
Rh2 C44 2.336(3)
Rh2 C45 2.305(3)
Rh2 C46 2.357(3)
Rh2 C47 2.329(3)
Rh2 C48 2.311(3)
S1 O1 1.430(2)
S1 O2 1.412(3)
S1 O3 1.422(3)
S1 C49 1.807(4)
S2 O4 1.428(2)
S2 O5 1.438(2)
S2 O6 1.430(3)
S2 C50 1.809(3)
P1 C1 1.903(3)
P1 C5 1.905(3)
P1 C9 1.846(3)
P2 C10 1.847(2)
P2 C11 1.901(2)
P2 C15 1.903(2)
P3 C25 1.904(3)
P3 C29 1.905(3)
P3 C33 1.847(3)
P4 C34 1.851(2)
P4 C35 1.903(3)
P4 C39 1.905(3)
F1 C49 1.324(5)
F2 C49 1.263(5)
F3 C49 1.332(4)
F4 C50 1.330(4)
F5 C50 1.310(4)
F6 C50 1.319(4)
C1 C2 1.540(4)
C1 C3 1.540(4)
C1 C4 1.532(4)
C2 H2A 0.9800
C2 H2B 0.9800
C2 H2C 0.9800
C3 H3A 0.9800
C3 H3B 0.9800
C3 H3C 0.9800
C4 H4A 0.9800
C4 H4B 0.9800
C4 H4C 0.9800
C5 C6 1.537(4)
C5 C7 1.531(4)
C5 C8 1.539(4)
C6 H6A 0.9800
C6 H6B 0.9800
C6 H6C 0.9800
C7 H7A 0.9800
C7 H7B 0.9800
C7 H7C 0.9800
C8 H8A 0.9800
C8 H8B 0.9800
C8 H8C 0.9800
C9 H9A 0.9900
C9 H9B 0.9900
C9 C10 1.529(3)
C10 H10A 0.9900
C10 H10B 0.9900
C11 C12 1.536(3)
C11 C13 1.539(4)
C11 C14 1.532(3)
C12 H12A 0.9800
C12 H12B 0.9800
C12 H12C 0.9800
C13 H13A 0.9800
C13 H13B 0.9800
C13 H13C 0.9800
C14 H14A 0.9800
C14 H14B 0.9800
C14 H14C 0.9800
C15 C16 1.537(3)
C15 C17 1.538(3)
C15 C18 1.538(3)
C16 H16A 0.9800
C16 H16B 0.9800
C16 H16C 0.9800
C17 H17A 0.9800
C17 H17B 0.9800
C17 H17C 0.9800
C18 H18A 0.9800
C18 H18B 0.9800
C18 H18C 0.9800
C19 H19 0.9500
C19 C20 1.398(4)
C19 C24 1.403(4)
C20 H20 0.9500
C20 C21 1.410(4)
C21 H21 0.9500
C21 C22 1.404(4)
C22 H22 0.9500
C22 C23 1.391(4)
C23 H23 0.9500
C23 C24 1.412(4)
C24 H24 0.9500
C25 C26 1.536(4)
C25 C27 1.538(4)
C25 C28 1.540(4)
C26 H26A 0.9800
C26 H26B 0.9800
C26 H26C 0.9800
C27 H27A 0.9800
C27 H27B 0.9800
C27 H27C 0.9800
C28 H28A 0.9800
C28 H28B 0.9800
C28 H28C 0.9800
C29 C30 1.533(4)
C29 C31 1.532(4)
C29 C32 1.540(4)
C30 H30A 0.9800
C30 H30B 0.9800
C30 H30C 0.9800
C31 H31A 0.9800
C31 H31B 0.9800
C31 H31C 0.9800
C32 H32A 0.9800
C32 H32B 0.9800
C32 H32C 0.9800
C33 H33A 0.9900
C33 H33B 0.9900
C33 C34 1.532(3)
C34 H34A 0.9900
C34 H34B 0.9900
C35 C36 1.536(4)
C35 C37 1.535(4)
C35 C38 1.536(4)
C36 H36A 0.9800
C36 H36B 0.9800
C36 H36C 0.9800
C37 H37A 0.9800
C37 H37B 0.9800
C37 H37C 0.9800
C38 H38A 0.9800
C38 H38B 0.9800
C38 H38C 0.9800
C39 C40 1.534(4)
C39 C41 1.536(4)
C39 C42 1.537(4)
C40 H40A 0.9800
C40 H40B 0.9800
C40 H40C 0.9800
C41 H41A 0.9800
C41 H41B 0.9800
C41 H41C 0.9800
C42 H42A 0.9800
C42 H42B 0.9800
C42 H42C 0.9800
C43 H43 0.9500
C43 C44 1.393(4)
C43 C48 1.404(4)
C44 H44 0.9500
C44 C45 1.408(4)
C45 H45 0.9500
C45 C46 1.409(4)
C46 H46 0.9500
C46 C47 1.389(4)
C47 H47 0.9500
C47 C48 1.410(4)
C48 H48 0.9500
C51 H51 0.9500
C51 C52 1.382(5)
C51 C56 1.390(5)
C52 H52 0.9500
C52 C53 1.375(5)
C53 H53 0.9500
C53 C54 1.361(5)
C54 H54 0.9500
C54 C55 1.368(5)
C55 H55 0.9500
C55 C56 1.376(5)
C56 H56 0.9500
C57 H57 0.9500
C57 C58 1.349(5)
C57 C62 1.345(5)
C58 H58 0.9500
C58 C59 1.356(6)
C59 H59 0.9500
C59 C60 1.385(7)
C60 H60 0.9500
C60 C61 1.382(7)
C61 H61 0.9500
C61 C62 1.358(6)
C62 H62 0.9500

loop_
_geom_torsion_atom_site_label_1
_geom_torsion_atom_site_label_2
_geom_torsion_atom_site_label_3
_geom_torsion_atom_site_label_4
_geom_torsion
Rh1 P1 C9 C10 -27.60(19)
Rh1 P2 C10 C9 -29.1(2)
Rh1 C19 C20 C21 -55.9(2)
Rh1 C19 C24 C23 59.4(2)
Rh1 C20 C21 C22 -59.6(2)
Rh1 C21 C22 C23 -54.9(2)
Rh1 C22 C23 C24 -56.8(2)
Rh1 C23 C24 C19 -60.6(2)
Rh2 P3 C33 C34 -28.5(2)
Rh2 P4 C34 C33 -29.5(2)
Rh2 C43 C44 C45 -56.1(2)
Rh2 C43 C48 C47 58.9(2)
Rh2 C44 C45 C46 -60.1(2)
Rh2 C45 C46 C47 -54.5(2)
Rh2 C46 C47 C48 -56.9(2)
Rh2 C47 C48 C43 -59.8(2)
P1 C9 C10 P2 36.1(2)
P3 C33 C34 P4 37.0(2)
O1 S1 C49 F1 -64.4(3)
O1 S1 C49 F2 55.0(4)
O1 S1 C49 F3 177.4(3)
O2 S1 C49 F1 174.7(3)
O2 S1 C49 F2 -65.9(4)
O2 S1 C49 F3 56.6(3)
O3 S1 C49 F1 54.7(3)
O3 S1 C49 F2 174.2(4)
O3 S1 C49 F3 -63.4(3)
O4 S2 C50 F4 -57.4(3)
O4 S2 C50 F5 62.0(3)
O4 S2 C50 F6 -176.4(3)
O5 S2 C50 F4 -177.7(2)
O5 S2 C50 F5 -58.4(3)
O5 S2 C50 F6 63.3(3)
O6 S2 C50 F4 63.1(3)
O6 S2 C50 F5 -177.5(3)
O6 S2 C50 F6 -55.9(3)
C1 P1 C9 C10 -151.39(18)
C5 P1 C9 C10 95.47(19)
C11 P2 C10 C9 95.02(19)
C15 P2 C10 C9 -151.81(18)
C19 C20 C21 Rh1 57.3(2)
C19 C20 C21 C22 -2.3(4)
C20 C19 C24 Rh1 -54.4(2)
C20 C19 C24 C23 5.0(4)
C20 C21 C22 Rh1 59.6(2)
C20 C21 C22 C23 4.7(4)
C21 C22 C23 Rh1 54.6(2)
C21 C22 C23 C24 -2.2(4)
C22 C23 C24 Rh1 57.9(2)
C22 C23 C24 C19 -2.6(4)
C24 C19 C20 Rh1 53.4(2)
C24 C19 C20 C21 -2.5(4)
C25 P3 C33 C34 -151.45(19)
C29 P3 C33 C34 95.3(2)
C35 P4 C34 C33 94.5(2)
C39 P4 C34 C33 -152.48(19)
C43 C44 C45 Rh2 57.5(2)
C43 C44 C45 C46 -2.6(4)
C44 C43 C48 Rh2 -54.5(2)
C44 C43 C48 C47 4.4(4)
C44 C45 C46 Rh2 59.7(2)
C44 C45 C46 C47 5.2(4)
C45 C46 C47 Rh2 53.9(2)
C45 C46 C47 C48 -3.0(4)
C46 C47 C48 Rh2 58.0(2)
C46 C47 C48 C43 -1.8(4)
C48 C43 C44 Rh2 53.9(2)
C48 C43 C44 C45 -2.2(4)
C51 C52 C53 C54 -0.2(5)
C52 C51 C56 C55 -0.1(5)
C52 C53 C54 C55 -0.1(5)
C53 C54 C55 C56 0.2(5)
C54 C55 C56 C51 -0.1(5)
C56 C51 C52 C53 0.3(5)
C57 C58 C59 C60 0.0(6)
C58 C57 C62 C61 -0.2(6)
C58 C59 C60 C61 -0.3(6)
C59 C60 C61 C62 0.4(6)
C60 C61 C62 C57 -0.1(6)
C62 C57 C58 C59 0.3(6)
